data_4022741
loop_
_publ_author_name
'Daniele Casarini'
'Lodovico Lunazzi'
'Michele Mancinelli'
'Andrea Mazzanti'

_publ_contact_author
;
Dr. Andrea Mazzanti
University of Bologna
Department of Organic Chemistry A.Mangini
Viale Risorgimento 4
40136 Bologna
Italy
;
_publ_contact_author_email mazzand@ms.fci.unibo.it
_publ_contact_author_fax '[039]051 209 3654'
_publ_contact_author_phone '[039]051 209 3633'
_publ_section_title
;
 Conformation and Stereodynamics of Symmetrically Ortho-Disubstituted
 Aryl Carbinols and Aryl Ethers
;
_journal_name_full 'Journal of Organic Chemistry'
_journal_page_first 998
_journal_page_last 1004
_journal_paper_doi 10.1021/jo062289u
_journal_volume 72
_journal_year 2007
_chemical_formula_moiety '4(C11 H16 O), C H Cl3'
_chemical_formula_sum 'C11.25 H16.25 Cl0.75 O'
_chemical_formula_weight 194.08
_chemical_name_systematic
; 
 ? 
;
_space_group_IT_number 82
_symmetry_cell_setting tetragonal
_symmetry_space_group_name_Hall 'I -4'
_symmetry_space_group_name_H-M 'I -4'
_atom_sites_solution_hydrogens geom
_atom_sites_solution_primary direct
_atom_sites_solution_secondary difmap
_audit_creation_date 04/09/2006
_audit_creation_method SHELXL-97
_audit_update_record 11/09/2006
_cell_angle_alpha 90.00
_cell_angle_beta 90.00
_cell_angle_gamma 90.00
_cell_formula_units_Z 8
_cell_length_a 16.5954(15)
_cell_length_b 16.5954(15)
_cell_length_c 8.2166(11)
_cell_measurement_reflns_used 228
_cell_measurement_temperature 298(2)
_cell_volume 2262.9(4)
_computing_structure_refinement 'SHELXL-97 (Sheldrick, 1997)'
_computing_structure_solution 'SHELXS-97 (Sheldrick, 1990)'
_diffrn_ambient_temperature 298(2)
_diffrn_measured_fraction_theta_full 0.998
_diffrn_measured_fraction_theta_max 0.998
_diffrn_measurement_device_type 'Bruker Apex 2'
_diffrn_measurement_method 'phi and omega scans'
_diffrn_radiation_monochromator graphite
_diffrn_radiation_source 'fine-focus sealed tube'
_diffrn_radiation_type MoK\a
_diffrn_radiation_wavelength 0.71073
_diffrn_reflns_av_R_equivalents 0.0238
_diffrn_reflns_av_sigmaI/netI 0.0185
_diffrn_reflns_limit_h_max 18
_diffrn_reflns_limit_h_min -19
_diffrn_reflns_limit_k_max 19
_diffrn_reflns_limit_k_min -19
_diffrn_reflns_limit_l_max 9
_diffrn_reflns_limit_l_min -9
_diffrn_reflns_number 8057
_diffrn_reflns_theta_full 24.99
_diffrn_reflns_theta_max 24.99
_diffrn_reflns_theta_min 2.77
_exptl_absorpt_coefficient_mu 0.241
_exptl_absorpt_correction_T_max 0.9535
_exptl_absorpt_correction_T_min 0.9099
_exptl_absorpt_correction_type empirical
_exptl_crystal_colour colourless
_exptl_crystal_density_diffrn 1.139
_exptl_crystal_density_method 'not measured'
_exptl_crystal_description needles
_exptl_crystal_F_000 836
_exptl_crystal_size_max 0.40
_exptl_crystal_size_mid 0.40
_exptl_crystal_size_min 0.20
_refine_diff_density_max 0.153
_refine_diff_density_min -0.130
_refine_diff_density_rms 0.026
_refine_ls_abs_structure_details 'Flack H D (1983), Acta Cryst. A39, 876-881'
_refine_ls_abs_structure_Flack -0.1(2)
_refine_ls_extinction_method none
_refine_ls_goodness_of_fit_ref 1.065
_refine_ls_hydrogen_treatment mixed
_refine_ls_matrix_type full
_refine_ls_number_parameters 138
_refine_ls_number_reflns 1986
_refine_ls_number_restraints 6
_refine_ls_restrained_S_all 1.070
_refine_ls_R_factor_all 0.0502
_refine_ls_R_factor_gt 0.0449
_refine_ls_shift/su_max 0.000
_refine_ls_shift/su_mean 0.000
_refine_ls_structure_factor_coef Fsqd
_refine_ls_weighting_details 'calc w=1/[\s^2^(Fo^2^)+(0.0614P)^2^+0.7035P] where P=(Fo^2^+2Fc^2^)/3'
_refine_ls_weighting_scheme calc
_refine_ls_wR_factor_gt 0.1213
_refine_ls_wR_factor_ref 0.1270
_reflns_number_gt 1777
_reflns_number_total 1986
_reflns_threshold_expression >2sigma(I)
_cod_data_source_file jo062289usi20061106_101622.cif
_cod_data_source_block i4nuovo
_cod_database_code 4022741

loop_
_symmetry_equiv_pos_as_xyz
'x, y, z'
'-x, -y, z'
'y, -x, -z'
'-y, x, -z'
'x+1/2, y+1/2, z+1/2'
'-x+1/2, -y+1/2, z+1/2'
'y+1/2, -x+1/2, -z+1/2'
'-y+1/2, x+1/2, -z+1/2'

loop_
_atom_site_label
_atom_site_type_symbol
_atom_site_fract_x
_atom_site_fract_y
_atom_site_fract_z
_atom_site_U_iso_or_equiv
_atom_site_adp_type
_atom_site_occupancy
_atom_site_symmetry_multiplicity
_atom_site_calc_flag
_atom_site_refinement_flags
_atom_site_disorder_assembly
_atom_site_disorder_group
O1 O 0.90705(10) 0.56745(9) 0.7757(2) 0.0755(5) Uani 1 1 d . . .
H1 H 0.9553(17) 0.5879(16) 0.755(3) 0.081(8) Uiso 1 1 d . . .
C1 C 0.87129(11) 0.69980(12) 0.8790(2) 0.0545(5) Uani 1 1 d . . .
C2 C 0.85154(14) 0.78101(14) 0.8489(3) 0.0703(6) Uani 1 1 d . . .
C3 C 0.87987(19) 0.83973(16) 0.9550(5) 0.0950(10) Uani 1 1 d . . .
H3 H 0.8688 0.8935 0.9328 0.114 Uiso 1 1 calc R . .
C4 C 0.92307(18) 0.8212(2) 1.0895(5) 0.0997(10) Uani 1 1 d . . .
H4 H 0.9438 0.8619 1.1549 0.120 Uiso 1 1 calc R . .
C5 C 0.93599(16) 0.7423(2) 1.1283(3) 0.0865(8) Uani 1 1 d . . .
H5 H 0.9630 0.7295 1.2241 0.104 Uiso 1 1 calc R . .
C6 C 0.90952(13) 0.68154(15) 1.0276(3) 0.0635(5) Uani 1 1 d . . .
C7 C 0.7969(2) 0.8098(2) 0.7125(5) 0.1104(11) Uani 1 1 d . . .
H7A H 0.8270 0.8127 0.6130 0.166 Uiso 1 1 calc R . .
H7B H 0.7760 0.8621 0.7389 0.166 Uiso 1 1 calc R . .
H7C H 0.7530 0.7726 0.6995 0.166 Uiso 1 1 calc R . .
C8 C 0.92105(19) 0.5969(2) 1.0961(4) 0.0952(9) Uani 1 1 d . . .
H8A H 0.9219 0.5993 1.2128 0.143 Uiso 1 1 calc R . .
H8B H 0.9711 0.5751 1.0574 0.143 Uiso 1 1 calc R . .
H8C H 0.8774 0.5631 1.0612 0.143 Uiso 1 1 calc R . .
C9 C 0.84998(12) 0.63188(13) 0.7581(3) 0.0637(5) Uani 1 1 d . . .
C10 C 0.76809(14) 0.59499(17) 0.7984(4) 0.0858(8) Uani 1 1 d . . .
H10A H 0.7688 0.5747 0.9079 0.129 Uiso 1 1 calc R . .
H10B H 0.7570 0.5516 0.7244 0.129 Uiso 1 1 calc R . .
H10C H 0.7270 0.6354 0.7884 0.129 Uiso 1 1 calc R . .
C11 C 0.8541(2) 0.6550(2) 0.5774(3) 0.1000(9) Uani 1 1 d . . .
H11A H 0.8568 0.6070 0.5123 0.150 Uiso 1 1 calc R . .
H11B H 0.9012 0.6873 0.5584 0.150 Uiso 1 1 calc R . .
H11C H 0.8069 0.6852 0.5485 0.150 Uiso 1 1 calc R . .
C20 C 1.0000 1.0000 0.5000 0.228(8) Uani 1 4 d S . .
Cl20 Cl 0.9838(3) 0.9229(4) 0.6142(8) 0.255(3) Uani 0.548(9) 1 d PU A 1
Cl21 Cl 0.9193(10) 0.9578(12) 0.501(2) 0.264(14) Uani 0.202(9) 1 d PU A 2

loop_
_atom_site_aniso_label
_atom_site_aniso_U_11
_atom_site_aniso_U_22
_atom_site_aniso_U_33
_atom_site_aniso_U_23
_atom_site_aniso_U_13
_atom_site_aniso_U_12
O1 0.0566(9) 0.0601(9) 0.1099(13) -0.0145(9) 0.0096(9) -0.0004(7)
C1 0.0445(9) 0.0596(11) 0.0595(11) 0.0006(9) 0.0069(8) 0.0041(8)
C2 0.0594(12) 0.0624(13) 0.0891(16) 0.0052(12) 0.0089(11) 0.0063(10)
C3 0.0824(18) 0.0633(15) 0.139(3) -0.0160(17) 0.0225(19) 0.0017(13)
C4 0.0752(17) 0.104(2) 0.120(3) -0.050(2) 0.0055(17) -0.0183(16)
C5 0.0635(14) 0.123(2) 0.0734(16) -0.0214(17) -0.0013(12) -0.0016(14)
C6 0.0509(11) 0.0812(14) 0.0585(11) 0.0001(11) 0.0034(9) 0.0018(10)
C7 0.109(2) 0.096(2) 0.126(3) 0.0340(19) -0.008(2) 0.0353(18)
C8 0.096(2) 0.106(2) 0.0842(18) 0.0309(16) -0.0076(15) 0.0171(16)
C9 0.0548(11) 0.0683(12) 0.0680(12) -0.0084(10) 0.0008(10) 0.0036(9)
C10 0.0555(12) 0.0897(17) 0.112(2) -0.0224(15) -0.0044(13) -0.0053(11)
C11 0.106(2) 0.125(2) 0.0686(15) -0.0155(16) -0.0065(16) 0.0074(18)
C20 0.147(5) 0.147(5) 0.39(3) 0.000 0.000 0.000
Cl20 0.155(3) 0.236(4) 0.374(7) 0.202(5) -0.008(4) -0.026(3)
Cl21 0.194(12) 0.275(18) 0.324(19) -0.152(15) 0.119(13) -0.158(13)

loop_
_atom_type_symbol
_atom_type_description
_atom_type_scat_dispersion_real
_atom_type_scat_dispersion_imag
_atom_type_scat_source
C C 0.0033 0.0016 'International Tables Vol C Tables 4.2.6.8 and 6.1.1.4'
H H 0.0000 0.0000 'International Tables Vol C Tables 4.2.6.8 and 6.1.1.4'
O O 0.0106 0.0060 'International Tables Vol C Tables 4.2.6.8 and 6.1.1.4'
Cl Cl 0.1484 0.1585 'International Tables Vol C Tables 4.2.6.8 and 6.1.1.4'

loop_
_geom_angle_atom_site_label_1
_geom_angle_atom_site_label_2
_geom_angle_atom_site_label_3
_geom_angle
_geom_angle_site_symmetry_1
_geom_angle_site_symmetry_3
C9 O1 H1 106.9(17) . .
C6 C1 C2 117.6(2) . .
C6 C1 C9 120.27(18) . .
C2 C1 C9 122.1(2) . .
C3 C2 C1 118.8(3) . .
C3 C2 C7 116.4(3) . .
C1 C2 C7 124.7(2) . .
C4 C3 C2 122.2(3) . .
C4 C3 H3 118.9 . .
C2 C3 H3 118.9 . .
C3 C4 C5 119.5(3) . .
C3 C4 H4 120.2 . .
C5 C4 H4 120.2 . .
C4 C5 C6 120.8(3) . .
C4 C5 H5 119.6 . .
C6 C5 H5 119.6 . .
C5 C6 C1 120.5(2) . .
C5 C6 C8 114.4(2) . .
C1 C6 C8 125.1(2) . .
C2 C7 H7A 109.5 . .
C2 C7 H7B 109.5 . .
H7A C7 H7B 109.5 . .
C2 C7 H7C 109.5 . .
H7A C7 H7C 109.5 . .
H7B C7 H7C 109.5 . .
C6 C8 H8A 109.5 . .
C6 C8 H8B 109.5 . .
H8A C8 H8B 109.5 . .
C6 C8 H8C 109.5 . .
H8A C8 H8C 109.5 . .
H8B C8 H8C 109.5 . .
O1 C9 C10 105.45(19) . .
O1 C9 C11 104.7(2) . .
C10 C9 C11 110.5(2) . .
O1 C9 C1 109.11(16) . .
C10 C9 C1 110.90(19) . .
C11 C9 C1 115.5(2) . .
C9 C10 H10A 109.5 . .
C9 C10 H10B 109.5 . .
H10A C10 H10B 109.5 . .
C9 C10 H10C 109.5 . .
H10A C10 H10C 109.5 . .
H10B C10 H10C 109.5 . .
C9 C11 H11A 109.5 . .
C9 C11 H11B 109.5 . .
H11A C11 H11B 109.5 . .
C9 C11 H11C 109.5 . .
H11A C11 H11C 109.5 . .
H11B C11 H11C 109.5 . .
Cl21 C20 Cl21 179.1(14) 2_775 .
Cl21 C20 Cl21 90.003(19) 2_775 4_756
Cl21 C20 Cl21 90.003(18) . 4_756
Cl21 C20 Cl21 90.003(18) 2_775 3_576
Cl21 C20 Cl21 90.003(16) . 3_576
Cl21 C20 Cl21 179.1(14) 4_756 3_576
Cl21 C20 Cl20 58.6(10) 2_775 2_775
Cl21 C20 Cl20 120.8(4) . 2_775
Cl21 C20 Cl20 129.1(4) 4_756 2_775
Cl21 C20 Cl20 51.5(10) 3_576 2_775
Cl21 C20 Cl20 51.5(10) 2_775 4_756
Cl21 C20 Cl20 129.1(4) . 4_756
Cl21 C20 Cl20 58.6(10) 4_756 4_756
Cl21 C20 Cl20 120.8(4) 3_576 4_756
Cl20 C20 Cl20 109.9(3) 2_775 4_756
Cl21 C20 Cl20 120.8(4) 2_775 .
Cl21 C20 Cl20 58.6(10) . .
Cl21 C20 Cl20 51.5(10) 4_756 .
Cl21 C20 Cl20 129.1(4) 3_576 .
Cl20 C20 Cl20 108.7(6) 2_775 .
Cl20 C20 Cl20 109.9(3) 4_756 .
Cl21 C20 Cl20 129.1(4) 2_775 3_576
Cl21 C20 Cl20 51.5(10) . 3_576
Cl21 C20 Cl20 120.8(4) 4_756 3_576
Cl21 C20 Cl20 58.6(11) 3_576 3_576
Cl20 C20 Cl20 109.9(3) 2_775 3_576
Cl20 C20 Cl20 108.7(6) 4_756 3_576
Cl20 C20 Cl20 109.9(3) . 3_576
C20 Cl21 Cl21 44.998(4) . 3_576
C20 Cl21 Cl21 44.998(3) . 4_756
Cl21 Cl21 Cl21 89.99(4) 3_576 4_756

loop_
_geom_bond_atom_site_label_1
_geom_bond_atom_site_label_2
_geom_bond_distance
_geom_bond_site_symmetry_2
O1 C9 1.436(3) .
O1 H1 0.89(3) .
C1 C6 1.409(3) .
C1 C2 1.409(3) .
C1 C9 1.544(3) .
C2 C3 1.389(4) .
C2 C7 1.519(4) .
C3 C4 1.353(5) .
C3 H3 0.9300 .
C4 C5 1.365(5) .
C4 H4 0.9300 .
C5 C6 1.377(4) .
C5 H5 0.9300 .
C6 C8 1.525(4) .
C7 H7A 0.9600 .
C7 H7B 0.9600 .
C7 H7C 0.9600 .
C8 H8A 0.9600 .
C8 H8B 0.9600 .
C8 H8C 0.9600 .
C9 C10 1.527(3) .
C9 C11 1.535(4) .
C10 H10A 0.9600 .
C10 H10B 0.9600 .
C10 H10C 0.9600 .
C11 H11A 0.9600 .
C11 H11B 0.9600 .
C11 H11C 0.9600 .
C20 Cl21 1.512(7) 2_775
C20 Cl21 1.512(7) .
C20 Cl21 1.512(7) 4_756
C20 Cl21 1.512(7) 3_576
C20 Cl20 1.609(3) 2_775
C20 Cl20 1.609(3) 4_756
C20 Cl20 1.609(3) .
C20 Cl20 1.609(3) 3_576
Cl21 Cl21 2.138(10) 3_576
Cl21 Cl21 2.138(10) 4_756

loop_
_geom_hbond_atom_site_label_D
_geom_hbond_atom_site_label_H
_geom_hbond_atom_site_label_A
_geom_hbond_distance_DH
_geom_hbond_distance_HA
_geom_hbond_distance_DA
_geom_hbond_angle_DHA
_geom_hbond_site_symmetry_A
O1 H1 O1 0.89(3) 1.88(3) 2.728(2) 160(2) 7_566
